data_4030206
loop_
_publ_author_name
'Freudenberg, Jan'
'Uptmoor, Andrea C.'
'Rominger, Frank'
'Bunz, Uwe H. F.'

_publ_section_title
;
 Photolability of per-arylated butadienes: en route to
 dihydronaphthalenes.
;
_journal_issue 23
_journal_name_full 'The Journal of organic chemistry'
_journal_page_first 11787
_journal_page_last 11791
_journal_paper_doi 10.1021/jo502293q
_journal_volume 79
_journal_year 2014
_chemical_formula_sum 'C46.25 H42 Cl0.28 O6.12'
_chemical_formula_weight 705.54
_chemical_name_common '3a in manuscript'
_chemical_name_systematic
; 
 ? 
;
_space_group_crystal_system triclinic
_space_group_IT_number 2
_space_group_name_Hall '-P 1'
_space_group_name_H-M_alt 'P -1'
_symmetry_space_group_name_Hall '-P 1'
_symmetry_space_group_name_H-M 'P -1'
_atom_sites_solution_hydrogens geom
_audit_creation_method SHELXL-2014
_cell_angle_alpha 80.065(3)
_cell_angle_beta 79.996(3)
_cell_angle_gamma 65.861(3)
_cell_formula_units_Z 4
_cell_length_a 13.3327(13)
_cell_length_b 14.1261(13)
_cell_length_c 22.859(2)
_cell_measurement_reflns_used 3475
_cell_measurement_temperature 200(2)
_cell_measurement_theta_max 20.98
_cell_measurement_theta_min 2.28
_cell_volume 3844.3(6)
_computing_cell_refinement 'Bruker SAINT'
_computing_data_collection 'Bruker APEX2'
_computing_data_reduction 'Bruker SAINT'
_computing_molecular_graphics 'Bruker SHELXTL'
_computing_publication_material 'Bruker SHELXTL'
_computing_structure_refinement 'SHELXL-2014 (Sheldrick, 2014)'
_computing_structure_solution 'SHELXS-97 (Sheldrick 2008)'
_diffrn_ambient_temperature 200(2)
_diffrn_measured_fraction_theta_full 0.962
_diffrn_measured_fraction_theta_max 0.976
_diffrn_measurement_device_type 'Bruker APEX-II Quazar'
_diffrn_measurement_method '\f and \w scans'
_diffrn_radiation_type MoK\a
_diffrn_radiation_wavelength 0.71073
_diffrn_reflns_av_R_equivalents 0.0716
_diffrn_reflns_av_unetI/netI 0.1380
_diffrn_reflns_Laue_measured_fraction_full 0.962
_diffrn_reflns_Laue_measured_fraction_max 0.976
_diffrn_reflns_number 34597
_diffrn_reflns_point_group_measured_fraction_full 0.962
_diffrn_reflns_point_group_measured_fraction_max 0.976
_diffrn_reflns_theta_full 25.242
_diffrn_reflns_theta_max 25.106
_diffrn_reflns_theta_min 0.910
_diffrn_source 'ImuS microsource'
_exptl_absorpt_coefficient_mu 0.098
_exptl_absorpt_correction_T_max 0.957880
_exptl_absorpt_correction_T_min 0.594848
_exptl_absorpt_correction_type multi-scan
_exptl_absorpt_process_details
;
Sheldrick, G. M. (2008). <i>SADABS</i>. University of G\"ottingen, Germany.
;
_exptl_crystal_colour yellow
_exptl_crystal_density_diffrn 1.219
_exptl_crystal_description plate
_exptl_crystal_F_000 1493
_exptl_crystal_size_max 0.190
_exptl_crystal_size_mid 0.140
_exptl_crystal_size_min 0.070
_refine_diff_density_max 0.373
_refine_diff_density_min -0.352
_refine_diff_density_rms 0.052
_refine_ls_extinction_method none
_refine_ls_goodness_of_fit_ref 1.044
_refine_ls_hydrogen_treatment constr
_refine_ls_matrix_type full
_refine_ls_number_parameters 985
_refine_ls_number_reflns 13361
_refine_ls_number_restraints 13
_refine_ls_restrained_S_all 1.046
_refine_ls_R_factor_all 0.1721
_refine_ls_R_factor_gt 0.0899
_refine_ls_shift/su_max 0.000
_refine_ls_shift/su_mean 0.000
_refine_ls_structure_factor_coef Fsqd
_refine_ls_weighting_details 'w=1/[\s^2^(Fo^2^)+(0.0268P)^2^+4.2986P] where P=(Fo^2^+2Fc^2^)/3'
_refine_ls_weighting_scheme calc
_refine_ls_wR_factor_gt 0.1538
_refine_ls_wR_factor_ref 0.1750
_reflns_Friedel_coverage 0.000
_reflns_number_gt 6797
_reflns_number_total 13361
_reflns_threshold_expression 'I > 2\s(I)'
_cod_data_source_file jo502293q_si_001.cif
_cod_data_source_block jaf34
_cod_depositor_comments 'Adding full bibliography for 4030204--4030209.cif.'
_cod_original_cell_volume 3844.4(6)
_cod_database_code 4030206
_shelx_space_group_comment
; 
The symmetry employed for this shelxl refinement is uniquely defined 
by the following loop, which should always be used as a source of 
symmetry information in preference to the above space-group names. 
They are only intended as comments. 
;
_shelx_estimated_absorpt_t_min 0.982
_shelx_estimated_absorpt_t_max 0.993
_shelxl_version_number 2014-1

loop_
_space_group_symop_operation_xyz
'x, y, z'
'-x, -y, -z'

loop_
_atom_site_label
_atom_site_type_symbol
_atom_site_fract_x
_atom_site_fract_y
_atom_site_fract_z
_atom_site_U_iso_or_equiv
_atom_site_adp_type
_atom_site_occupancy
_atom_site_site_symmetry_order
_atom_site_calc_flag
_atom_site_refinement_flags_posn
_atom_site_refinement_flags_adp
_atom_site_refinement_flags_occupancy
_atom_site_disorder_assembly
_atom_site_disorder_group
C1_1 C 0.3831(3) 0.6077(3) 0.81504(16) 0.0274(10) Uani 1 1 d . . . . .
C2_1 C 0.4179(3) 0.6878(3) 0.80660(16) 0.0284(10) Uani 1 1 d . . . . .
C3_1 C 0.4795(3) 0.7128(3) 0.74853(17) 0.0282(10) Uani 1 1 d . . . . .
C4_1 C 0.5739(3) 0.6405(3) 0.72438(17) 0.0274(10) Uani 1 1 d . . . . .
C11_1 C 0.3942(3) 0.5451(3) 0.76654(16) 0.0253(10) Uani 1 1 d . . . . .
C12_1 C 0.3701(3) 0.5916(3) 0.70867(17) 0.0301(10) Uani 1 1 d . . . . .
H12_1 H 0.3414 0.6656 0.7008 0.036 Uiso 1 1 calc R U . . .
C13_1 C 0.3868(3) 0.5328(3) 0.66273(17) 0.0297(10) Uani 1 1 d . . . . .
H13_1 H 0.3689 0.5665 0.6240 0.036 Uiso 1 1 calc R U . . .
C14_1 C 0.4296(3) 0.4249(3) 0.67301(17) 0.0313(11) Uani 1 1 d . . . . .
C15_1 C 0.4493(3) 0.3774(3) 0.73089(17) 0.0331(11) Uani 1 1 d . . . . .
H15_1 H 0.4754 0.3036 0.7390 0.040 Uiso 1 1 calc R U . . .
C16_1 C 0.4313(3) 0.4371(3) 0.77654(17) 0.0321(11) Uani 1 1 d . . . . .
H16_1 H 0.4446 0.4033 0.8158 0.038 Uiso 1 1 calc R U . . .
O18_1 O 0.4522(3) 0.3594(2) 0.63053(12) 0.0450(8) Uani 1 1 d . . . . .
C18_1 C 0.4242(5) 0.4077(4) 0.57207(18) 0.0581(15) Uani 1 1 d . . . . .
H18A_1 H 0.4419 0.3536 0.5458 0.087 Uiso 1 1 calc R U . . .
H18B_1 H 0.4666 0.4509 0.5561 0.087 Uiso 1 1 calc R U . . .
H18C_1 H 0.3450 0.4515 0.5742 0.087 Uiso 1 1 calc R U . . .
C21_1 C 0.3369(3) 0.5734(3) 0.87523(16) 0.0265(10) Uani 1 1 d . . . . .
C22_1 C 0.2390(4) 0.5593(3) 0.88328(17) 0.0349(11) Uani 1 1 d . . . . .
H22_1 H 0.2021 0.5689 0.8494 0.042 Uiso 1 1 calc R U . . .
C23_1 C 0.1925(4) 0.5315(3) 0.93930(17) 0.0380(12) Uani 1 1 d . . . . .
H23_1 H 0.1239 0.5239 0.9437 0.046 Uiso 1 1 calc R U . . .
C24_1 C 0.2468(4) 0.5151(4) 0.98829(17) 0.0388(12) Uani 1 1 d . . . . .
C25_1 C 0.3455(4) 0.5275(4) 0.98168(18) 0.0435(13) Uani 1 1 d . . . . .
H25_1 H 0.3830 0.5164 1.0156 0.052 Uiso 1 1 calc R U . . .
C26_1 C 0.3901(4) 0.5562(3) 0.92562(17) 0.0376(12) Uani 1 1 d . . . . .
H26_1 H 0.4584 0.5642 0.9214 0.045 Uiso 1 1 calc R U . . .
O28_1 O 0.2103(3) 0.4861(3) 1.04617(12) 0.0561(10) Uani 1 1 d . . . . .
C28_1 C 0.1004(4) 0.4887(4) 1.05756(19) 0.0616(16) Uani 1 1 d . . . . .
H28A_1 H 0.0820 0.4737 1.1006 0.092 Uiso 1 1 calc R U . . .
H28B_1 H 0.0957 0.4361 1.0365 0.092 Uiso 1 1 calc R U . . .
H28C_1 H 0.0482 0.5581 1.0434 0.092 Uiso 1 1 calc R U . . .
C31_1 C 0.3945(4) 0.7607(3) 0.85250(17) 0.0366(12) Uani 1 1 d . . . . .
C32_1 C 0.2941(4) 0.7977(4) 0.8877(2) 0.0554(15) Uani 1 1 d . . . . .
H32_1 H 0.2364 0.7782 0.8822 0.066 Uiso 1 1 calc R U . . .
C33_1 C 0.2758(5) 0.8627(4) 0.9310(2) 0.0726(18) Uani 1 1 d . . . . .
H33_1 H 0.2068 0.8859 0.9553 0.087 Uiso 1 1 calc R U . . .
C34_1 C 0.3577(6) 0.8935(4) 0.9386(2) 0.0689(19) Uani 1 1 d . . . . .
C35_1 C 0.4563(5) 0.8608(4) 0.9028(2) 0.0542(14) Uani 1 1 d . . . . .
H35_1 H 0.5127 0.8828 0.9074 0.065 Uiso 1 1 calc R U . . .
C36_1 C 0.4740(4) 0.7958(3) 0.85996(18) 0.0417(12) Uani 1 1 d . . . . .
H36_1 H 0.5425 0.7746 0.8350 0.050 Uiso 1 1 calc R U . . .
O38_1 O 0.3393(4) 0.9554(3) 0.98309(15) 0.0806(13) Uani 1 1 d . U . . .
C38_1a C 0.4348(10) 0.9861(8) 0.9923(4) 0.063(3) Uani 0.490(7) 1 d . U P A 1
H38A_1a H 0.4126 1.0252 1.0271 0.095 Uiso 0.490(7) 1 calc R U P A 1
H38B_1a H 0.4506 1.0297 0.9566 0.095 Uiso 0.490(7) 1 calc R U P A 1
H38C_1a H 0.5013 0.9228 0.9990 0.095 Uiso 0.490(7) 1 calc R U P A 1
C38B_1b C 0.2244(11) 0.9808(9) 1.0224(5) 0.101(5) Uani 0.510(7) 1 d . U P A 2
H38D_1b H 0.2204 1.0203 1.0546 0.152 Uiso 0.510(7) 1 calc R U P A 2
H38E_1b H 0.2161 0.9155 1.0396 0.152 Uiso 0.510(7) 1 calc R U P A 2
H38F_1b H 0.1649 1.0224 0.9974 0.152 Uiso 0.510(7) 1 calc R U P A 2
C41_1 C 0.4291(3) 0.8235(3) 0.72197(16) 0.0282(10) Uani 1 1 d . . . . .
C42_1 C 0.3156(4) 0.8768(4) 0.72188(18) 0.0367(11) Uani 1 1 d . . . . .
H42_1 H 0.2688 0.8406 0.7379 0.044 Uiso 1 1 calc R U . . .
C43_1 C 0.2683(4) 0.9801(4) 0.69952(19) 0.0369(11) Uani 1 1 d . . . . .
H43_1 H 0.1904 1.0138 0.6993 0.044 Uiso 1 1 calc R U . . .
C44_1 C 0.3355(4) 1.0346(3) 0.67728(17) 0.0325(11) Uani 1 1 d . . . . .
C45_1 C 0.4483(4) 0.9850(3) 0.67711(17) 0.0314(11) Uani 1 1 d . . . . .
H45_1 H 0.4947 1.0218 0.6617 0.038 Uiso 1 1 calc R U . . .
C46_1 C 0.4935(3) 0.8805(3) 0.69969(17) 0.0290(10) Uani 1 1 d . . . . .
H46_1 H 0.5714 0.8468 0.6998 0.035 Uiso 1 1 calc R U . . .
O48_1 O 0.2810(2) 1.1379(2) 0.65712(13) 0.0449(8) Uani 1 1 d . . . . .
C48_1 C 0.3475(4) 1.1977(4) 0.6400(2) 0.0479(13) Uani 1 1 d . . . . .
H48A_1 H 0.3002 1.2707 0.6288 0.072 Uiso 1 1 calc R U . . .
H48B_1 H 0.4015 1.1701 0.6058 0.072 Uiso 1 1 calc R U . . .
H48C_1 H 0.3866 1.1933 0.6735 0.072 Uiso 1 1 calc R U . . .
C51_1 C 0.6223(4) 0.6576(3) 0.66114(16) 0.0272(10) Uani 1 1 d . . . . .
C52_1 C 0.5555(4) 0.7059(3) 0.61504(17) 0.0309(11) Uani 1 1 d . . . . .
H52_1 H 0.4777 0.7260 0.6235 0.037 Uiso 1 1 calc R U . . .
C53_1 C 0.6002(4) 0.7248(3) 0.55775(18) 0.0363(11) Uani 1 1 d . . . . .
H53_1 H 0.5532 0.7580 0.5271 0.044 Uiso 1 1 calc R U . . .
C54_1 C 0.7135(4) 0.6959(4) 0.54430(17) 0.0383(12) Uani 1 1 d . . . . .
C55_1 C 0.7814(4) 0.6454(3) 0.58854(18) 0.0375(12) Uani 1 1 d . . . . .
H55_1 H 0.8593 0.6241 0.5796 0.045 Uiso 1 1 calc R U . . .
C56_1 C 0.7357(4) 0.6257(3) 0.64635(17) 0.0319(11) Uani 1 1 d . . . . .
H56_1 H 0.7833 0.5895 0.6765 0.038 Uiso 1 1 calc R U . . .
O58_1 O 0.7482(3) 0.7217(3) 0.48614(12) 0.0573(10) Uani 1 1 d . . . . .
C58_1 C 0.8627(4) 0.7039(5) 0.4715(2) 0.0757(19) Uani 1 1 d . . . . .
H58A_1 H 0.8751 0.7345 0.4305 0.114 Uiso 1 1 calc R U . . .
H58B_1 H 0.9073 0.6287 0.4751 0.114 Uiso 1 1 calc R U . . .
H58C_1 H 0.8843 0.7365 0.4991 0.114 Uiso 1 1 calc R U . . .
C61_1 C 0.6346(3) 0.5389(3) 0.75775(17) 0.0284(10) Uani 1 1 d . . . . .
C62_1 C 0.6701(3) 0.4453(3) 0.73247(18) 0.0339(11) Uani 1 1 d . . . . .
H62_1 H 0.6524 0.4475 0.6936 0.041 Uiso 1 1 calc R U . . .
C63_1 C 0.7298(4) 0.3506(4) 0.76211(19) 0.0389(12) Uani 1 1 d . . . . .
H63_1 H 0.7511 0.2880 0.7444 0.047 Uiso 1 1 calc R U . . .
C64_1 C 0.7585(4) 0.3473(4) 0.8181(2) 0.0422(12) Uani 1 1 d . . . . .
C65_1 C 0.7253(4) 0.4366(4) 0.84463(19) 0.0416(12) Uani 1 1 d . . . . .
H65_1 H 0.7444 0.4334 0.8833 0.050 Uiso 1 1 calc R U . . .
C66_1 C 0.6635(3) 0.5317(4) 0.81486(18) 0.0360(11) Uani 1 1 d . . . . .
H66_1 H 0.6402 0.5935 0.8336 0.043 Uiso 1 1 calc R U . . .
O68_1 O 0.8241(3) 0.2487(3) 0.84337(16) 0.0632(10) Uani 1 1 d . . . . .
C68_1 C 0.8648(7) 0.2459(5) 0.8981(3) 0.133(3) Uani 1 1 d . . . . .
H68A_1 H 0.9185 0.1754 0.9090 0.200 Uiso 1 1 calc R U . . .
H68B_1 H 0.8029 0.2648 0.9300 0.200 Uiso 1 1 calc R U . . .
H68C_1 H 0.9006 0.2957 0.8927 0.200 Uiso 1 1 calc R U . . .
C1_2 C 1.0064(3) 1.1409(3) 0.32869(17) 0.0278(10) Uani 1 1 d . . . . .
C2_2 C 1.0573(3) 1.1863(3) 0.28293(16) 0.0250(10) Uani 1 1 d . . . . .
C3_2 C 1.1508(3) 1.1244(3) 0.24014(16) 0.0271(10) Uani 1 1 d . . . . .
C4_2 C 1.2430(3) 1.0437(3) 0.25823(16) 0.0269(10) Uani 1 1 d . . . . .
C11_2 C 1.0247(3) 1.0289(3) 0.33599(16) 0.0267(10) Uani 1 1 d . . . . .
C12_2 C 1.0234(3) 0.9797(3) 0.28873(17) 0.0293(10) Uani 1 1 d . . . . .
H12_2 H 1.0149 1.0179 0.2501 0.035 Uiso 1 1 calc R U . . .
C13_2 C 1.0339(3) 0.8770(3) 0.29587(18) 0.0325(11) Uani 1 1 d . . . . .
H13_2 H 1.0346 0.8451 0.2624 0.039 Uiso 1 1 calc R U . . .
C14_2 C 1.0435(3) 0.8209(3) 0.35197(19) 0.0325(11) Uani 1 1 d . . . . .
C15_2 C 1.0470(4) 0.8679(3) 0.39967(18) 0.0378(12) Uani 1 1 d . . . . .
H15_2 H 1.0559 0.8294 0.4382 0.045 Uiso 1 1 calc R U . . .
C16_2 C 1.0375(4) 0.9696(3) 0.39173(17) 0.0347(11) Uani 1 1 d . . . . .
H16_2 H 1.0398 1.0004 0.4250 0.042 Uiso 1 1 calc R U . . .
O18_2 O 1.0512(3) 0.7192(2) 0.36447(13) 0.0464(8) Uani 1 1 d . . . . .
C18_2 C 1.0146(4) 0.6804(4) 0.3221(2) 0.0526(14) Uani 1 1 d . . . . .
H18A_2 H 1.0145 0.6116 0.3383 0.079 Uiso 1 1 calc R U . . .
H18B_2 H 1.0647 0.6745 0.2848 0.079 Uiso 1 1 calc R U . . .
H18C_2 H 0.9396 0.7286 0.3141 0.079 Uiso 1 1 calc R U . . .
C21_2 C 0.9282(3) 1.2005(3) 0.37723(16) 0.0280(10) Uani 1 1 d . . . . .
C22_2 C 0.8298(4) 1.1886(3) 0.39825(17) 0.0324(11) Uani 1 1 d . . . . .
H22_2 H 0.8116 1.1420 0.3808 0.039 Uiso 1 1 calc R U . . .
C23_2 C 0.7565(4) 1.2423(3) 0.44390(18) 0.0377(12) Uani 1 1 d . . . . .
H23_2 H 0.6890 1.2331 0.4569 0.045 Uiso 1 1 calc R U . . .
C24_2 C 0.7822(4) 1.3087(4) 0.47014(17) 0.0377(12) Uani 1 1 d . . . . .
C25_2 C 0.8808(4) 1.3215(3) 0.45199(18) 0.0396(12) Uani 1 1 d . . . . .
H25_2 H 0.8997 1.3660 0.4707 0.048 Uiso 1 1 calc R U . . .
C26_2 C 0.9522(4) 1.2673(3) 0.40538(17) 0.0349(11) Uani 1 1 d . . . . .
H26_2 H 1.0196 1.2766 0.3925 0.042 Uiso 1 1 calc R U . . .
O28_2 O 0.7045(3) 1.3583(2) 0.51480(13) 0.0555(10) Uani 1 1 d . . . . .
C28_2 C 0.7301(5) 1.4212(4) 0.5476(2) 0.079(2) Uani 1 1 d . . . . .
H28A_2 H 0.6651 1.4573 0.5748 0.119 Uiso 1 1 calc R U . . .
H28B_2 H 0.7512 1.4728 0.5197 0.119 Uiso 1 1 calc R U . . .
H28C_2 H 0.7917 1.3768 0.5706 0.119 Uiso 1 1 calc R U . . .
C31_2 C 1.0208(3) 1.3016(3) 0.26827(16) 0.0276(10) Uani 1 1 d . . . . .
C32_2 C 0.9096(3) 1.3664(3) 0.26839(17) 0.0309(10) Uani 1 1 d . . . . .
H32_2 H 0.8564 1.3361 0.2803 0.037 Uiso 1 1 calc R U . . .
C33_2 C 0.8729(4) 1.4719(3) 0.25219(17) 0.0329(11) Uani 1 1 d . . . . .
H33_2 H 0.7959 1.5136 0.2532 0.039 Uiso 1 1 calc R U . . .
C34_2 C 0.9499(4) 1.5169(3) 0.23427(17) 0.0324(11) Uani 1 1 d . . . . .
C35_2 C 1.0617(4) 1.4551(4) 0.23327(17) 0.0347(11) Uani 1 1 d . . . . .
H35_2 H 1.1148 1.4857 0.2214 0.042 Uiso 1 1 calc R U . . .
C36_2 C 1.0958(3) 1.3491(3) 0.24956(17) 0.0310(11) Uani 1 1 d . . . . .
H36_2 H 1.1728 1.3072 0.2480 0.037 Uiso 1 1 calc R U . . .
O38_2 O 0.9230(3) 1.6219(2) 0.21578(13) 0.0478(9) Uani 1 1 d . . . . .
C38_2 C 0.8086(4) 1.6879(4) 0.2186(2) 0.0647(16) Uani 1 1 d . . . . .
H38A_2 H 0.8003 1.7603 0.2055 0.097 Uiso 1 1 calc R U . . .
H38B_2 H 0.7739 1.6828 0.2599 0.097 Uiso 1 1 calc R U . . .
H38C_2 H 0.7729 1.6661 0.1925 0.097 Uiso 1 1 calc R U . . .
C41_2 C 1.1364(3) 1.1589(3) 0.17557(17) 0.0300(10) Uani 1 1 d . . . . .
C42_2 C 1.0363(4) 1.1838(3) 0.15384(17) 0.0401(12) Uani 1 1 d . . . . .
H42_2 H 0.9753 1.1793 0.1809 0.048 Uiso 1 1 calc R U . . .
C43_2 C 1.0233(4) 1.2148(4) 0.09415(19) 0.0529(14) Uani 1 1 d . . . . .
H43_2 H 0.9547 1.2291 0.0804 0.063 Uiso 1 1 calc R U . . .
C44_2 C 1.1090(5) 1.2250(4) 0.0545(2) 0.0596(16) Uani 1 1 d . . . . .
C45_2 C 1.2074(5) 1.2056(4) 0.0744(2) 0.0623(17) Uani 1 1 d . . . . .
H45_2 H 1.2664 1.2144 0.0472 0.075 Uiso 1 1 calc R U . . .
C46_2 C 1.2209(4) 1.1729(3) 0.13453(19) 0.0434(12) Uani 1 1 d . . . . .
H46_2 H 1.2894 1.1598 0.1479 0.052 Uiso 1 1 calc R U . . .
O48_2 O 1.0869(3) 1.2562(3) -0.00438(14) 0.0908(14) Uani 1 1 d . . . . .
C48_2 C 1.1786(6) 1.2515(5) -0.0482(2) 0.126(3) Uani 1 1 d . . . . .
H48A_2 H 1.1536 1.2724 -0.0881 0.188 Uiso 1 1 calc R U . . .
H48B_2 H 1.2348 1.1800 -0.0463 0.188 Uiso 1 1 calc R U . . .
H48C_2 H 1.2105 1.2989 -0.0404 0.188 Uiso 1 1 calc R U . . .
C51_2 C 1.3246(3) 0.9730(3) 0.21521(16) 0.0284(10) Uani 1 1 d . . . . .
C52_2 C 1.4362(4) 0.9581(3) 0.20748(18) 0.0382(12) Uani 1 1 d . . . . .
H52_2 H 1.4604 0.9946 0.2295 0.046 Uiso 1 1 calc R U . . .
C53_2 C 1.5119(4) 0.8913(4) 0.1684(2) 0.0439(13) Uani 1 1 d . . . . .
H53_2 H 1.5872 0.8828 0.1634 0.053 Uiso 1 1 calc R U . . .
C54_2 C 1.4788(4) 0.8369(4) 0.13676(19) 0.0441(13) Uani 1 1 d . . . . .
C55_2 C 1.3699(4) 0.8492(3) 0.14443(19) 0.0444(13) Uani 1 1 d . . . . .
H55_2 H 1.3468 0.8110 0.1231 0.053 Uiso 1 1 calc R U . . .
C56_2 C 1.2939(4) 0.9168(3) 0.18300(17) 0.0380(12) Uani 1 1 d . . . . .
H56_2 H 1.2188 0.9249 0.1875 0.046 Uiso 1 1 calc R U . . .
O58_2 O 1.5604(3) 0.7733(3) 0.09867(14) 0.0661(11) Uani 1 1 d . . . . .
C58_2 C 1.5269(5) 0.7238(5) 0.0610(2) 0.093(2) Uani 1 1 d . . . . .
H58A_2 H 1.5911 0.6842 0.0344 0.140 Uiso 1 1 calc R U . . .
H58B_2 H 1.4709 0.7768 0.0371 0.140 Uiso 1 1 calc R U . . .
H58C_2 H 1.4956 0.6762 0.0856 0.140 Uiso 1 1 calc R U . . .
C61_2 C 1.2699(3) 1.0156(3) 0.32109(16) 0.0253(10) Uani 1 1 d . . . . .
C62_2 C 1.3144(3) 0.9106(3) 0.34426(18) 0.0342(11) Uani 1 1 d . . . . .
H62_2 H 1.3245 0.8583 0.3202 0.041 Uiso 1 1 calc R U . . .
C63_2 C 1.3441(4) 0.8817(3) 0.40188(18) 0.0357(11) Uani 1 1 d . . . . .
H63_2 H 1.3735 0.8099 0.4171 0.043 Uiso 1 1 calc R U . . .
C64_2 C 1.3313(4) 0.9563(4) 0.43704(18) 0.0349(11) Uani 1 1 d . . . . .
C65_2 C 1.2869(3) 1.0611(3) 0.41542(17) 0.0337(11) Uani 1 1 d . . . . .
H65_2 H 1.2775 1.1132 0.4396 0.040 Uiso 1 1 calc R U . . .
C66_2 C 1.2564(3) 1.0889(3) 0.35786(17) 0.0293(10) Uani 1 1 d . . . . .
H66_2 H 1.2252 1.1608 0.3433 0.035 Uiso 1 1 calc R U . . .
O68_2 O 1.3694(3) 0.9188(2) 0.49202(12) 0.0490(9) Uani 1 1 d . . . . .
C68_2 C 1.3478(5) 0.9933(4) 0.5324(2) 0.079(2) Uani 1 1 d . . . . .
H68A_2 H 1.3753 0.9568 0.5706 0.118 Uiso 1 1 calc R U . . .
H68B_2 H 1.2679 1.0338 0.5392 0.118 Uiso 1 1 calc R U . . .
H68C_2 H 1.3854 1.0404 0.5154 0.118 Uiso 1 1 calc R U . . .
O70 O -0.024(3) 0.987(3) 0.9756(13) 0.195(13) Uiso 0.245(4) 1 d . U P A -1
C71 C 0.031(5) 1.049(4) 0.996(3) 0.189(14) Uiso 0.245(4) 1 d . U P A -1
C72 C 0.116(2) 1.074(2) 0.8426(12) 0.106(6) Uiso 0.271(4) 1 d D U P . .
Cl1 Cl 0.0404(8) 1.0108(7) 0.8600(4) 0.149(4) Uiso 0.271(4) 1 d D U P B .
Cl2_a Cl 0.1366(14) 1.1276(12) 0.8920(7) 0.133(6) Uiso 0.145(4) 1 d D U P B 1
Cl2B_b Cl 0.2137(19) 1.0629(16) 0.8336(9) 0.153(6) Uiso 0.125(4) 1 d . U P B 2

loop_
_atom_site_aniso_label
_atom_site_aniso_U_11
_atom_site_aniso_U_22
_atom_site_aniso_U_33
_atom_site_aniso_U_23
_atom_site_aniso_U_13
_atom_site_aniso_U_12
C1_1 0.017(2) 0.036(3) 0.026(2) -0.0076(19) 0.0014(18) -0.007(2)
C2_1 0.025(3) 0.031(3) 0.031(2) -0.0068(19) -0.0006(19) -0.011(2)
C3_1 0.024(3) 0.031(3) 0.035(2) -0.012(2) -0.001(2) -0.014(2)
C4_1 0.026(3) 0.031(3) 0.030(2) -0.009(2) -0.0019(19) -0.015(2)
C11_1 0.017(2) 0.031(3) 0.027(2) -0.0030(19) 0.0004(18) -0.009(2)
C12_1 0.027(3) 0.029(3) 0.037(2) -0.002(2) -0.004(2) -0.015(2)
C13_1 0.030(3) 0.030(3) 0.029(2) 0.001(2) -0.0068(19) -0.012(2)
C14_1 0.027(3) 0.035(3) 0.033(2) -0.002(2) -0.0048(19) -0.014(2)
C15_1 0.037(3) 0.023(3) 0.036(2) 0.001(2) -0.004(2) -0.010(2)
C16_1 0.035(3) 0.034(3) 0.024(2) 0.002(2) -0.0031(19) -0.013(2)
O18_1 0.068(2) 0.034(2) 0.0330(17) -0.0083(15) -0.0126(16) -0.0150(18)
C18_1 0.088(4) 0.053(4) 0.037(3) -0.008(3) -0.021(3) -0.025(3)
C21_1 0.018(2) 0.030(3) 0.030(2) -0.0045(19) -0.0025(18) -0.007(2)
C22_1 0.036(3) 0.048(3) 0.024(2) -0.004(2) -0.004(2) -0.018(3)
C23_1 0.037(3) 0.058(3) 0.029(2) -0.001(2) -0.004(2) -0.030(3)
C24_1 0.039(3) 0.055(3) 0.022(2) 0.000(2) 0.000(2) -0.020(3)
C25_1 0.039(3) 0.067(4) 0.027(2) -0.003(2) -0.008(2) -0.022(3)
C26_1 0.029(3) 0.054(3) 0.036(3) -0.009(2) -0.001(2) -0.021(3)
O28_1 0.056(2) 0.095(3) 0.0277(17) 0.0067(17) -0.0030(15) -0.045(2)
C28_1 0.061(4) 0.102(5) 0.035(3) 0.003(3) 0.004(3) -0.053(4)
C31_1 0.039(3) 0.041(3) 0.028(2) -0.010(2) 0.006(2) -0.015(3)
C32_1 0.055(4) 0.050(4) 0.057(3) -0.022(3) 0.017(3) -0.020(3)
C33_1 0.086(5) 0.063(4) 0.052(3) -0.026(3) 0.026(3) -0.017(4)
C34_1 0.121(6) 0.039(4) 0.041(3) -0.017(3) -0.001(4) -0.024(4)
C35_1 0.082(4) 0.045(3) 0.042(3) -0.012(3) -0.009(3) -0.027(3)
C36_1 0.053(3) 0.042(3) 0.037(3) -0.011(2) -0.006(2) -0.022(3)
O38_1 0.133(4) 0.058(3) 0.052(2) -0.033(2) 0.006(2) -0.035(3)
C38_1a 0.123(9) 0.037(7) 0.035(5) -0.020(5) -0.002(6) -0.033(6)
C38B_1b 0.153(10) 0.053(8) 0.078(8) -0.042(7) 0.023(7) -0.020(7)
C41_1 0.023(3) 0.033(3) 0.030(2) -0.011(2) 0.0002(19) -0.011(2)
C42_1 0.031(3) 0.040(3) 0.043(3) -0.007(2) 0.001(2) -0.020(3)
C43_1 0.017(3) 0.036(3) 0.054(3) -0.006(2) -0.006(2) -0.006(2)
C44_1 0.031(3) 0.029(3) 0.035(2) -0.003(2) -0.008(2) -0.008(2)
C45_1 0.031(3) 0.032(3) 0.035(2) -0.007(2) 0.000(2) -0.016(2)
C46_1 0.018(2) 0.032(3) 0.039(2) -0.010(2) -0.0057(19) -0.009(2)
O48_1 0.035(2) 0.036(2) 0.062(2) 0.0026(16) -0.0106(16) -0.0142(17)
C48_1 0.053(3) 0.034(3) 0.056(3) 0.000(2) -0.010(3) -0.016(3)
C51_1 0.033(3) 0.027(3) 0.026(2) -0.0095(19) 0.0015(19) -0.016(2)
C52_1 0.029(3) 0.038(3) 0.032(2) -0.011(2) -0.002(2) -0.016(2)
C53_1 0.041(3) 0.040(3) 0.032(2) -0.008(2) -0.008(2) -0.017(3)
C54_1 0.044(3) 0.048(3) 0.026(2) -0.008(2) 0.003(2) -0.023(3)
C55_1 0.024(3) 0.051(3) 0.039(3) -0.012(2) 0.007(2) -0.017(2)
C56_1 0.029(3) 0.036(3) 0.029(2) -0.007(2) -0.001(2) -0.012(2)
O58_1 0.050(2) 0.096(3) 0.0305(17) 0.0008(17) 0.0039(16) -0.041(2)
C58_1 0.063(4) 0.123(6) 0.045(3) 0.002(3) 0.014(3) -0.052(4)
C61_1 0.022(3) 0.035(3) 0.030(2) -0.005(2) -0.0006(19) -0.014(2)
C62_1 0.027(3) 0.036(3) 0.038(2) -0.007(2) 0.000(2) -0.013(2)
C63_1 0.029(3) 0.036(3) 0.049(3) -0.008(2) -0.003(2) -0.009(2)
C64_1 0.027(3) 0.046(4) 0.054(3) 0.007(3) -0.007(2) -0.019(3)
C65_1 0.040(3) 0.053(4) 0.030(2) 0.005(2) -0.004(2) -0.020(3)
C66_1 0.028(3) 0.046(3) 0.036(3) -0.010(2) 0.001(2) -0.017(3)
O68_1 0.057(3) 0.050(2) 0.075(2) 0.0151(19) -0.025(2) -0.015(2)
C68_1 0.182(9) 0.092(6) 0.112(6) 0.031(5) -0.105(6) -0.022(6)
C1_2 0.021(2) 0.030(3) 0.032(2) -0.0050(19) -0.0048(19) -0.008(2)
C2_2 0.021(2) 0.030(3) 0.025(2) -0.0047(19) -0.0054(18) -0.009(2)
C3_2 0.025(3) 0.033(3) 0.027(2) -0.006(2) 0.0024(19) -0.016(2)
C4_2 0.025(3) 0.026(3) 0.032(2) -0.004(2) -0.0021(19) -0.013(2)
C11_2 0.017(2) 0.032(3) 0.028(2) -0.005(2) 0.0025(18) -0.008(2)
C12_2 0.022(3) 0.031(3) 0.034(2) -0.007(2) 0.0001(19) -0.009(2)
C13_2 0.026(3) 0.036(3) 0.037(2) -0.014(2) -0.001(2) -0.011(2)
C14_2 0.023(3) 0.025(3) 0.045(3) -0.008(2) 0.001(2) -0.005(2)
C15_2 0.045(3) 0.032(3) 0.033(2) 0.001(2) -0.002(2) -0.015(2)
C16_2 0.039(3) 0.033(3) 0.033(2) -0.009(2) -0.003(2) -0.014(2)
O18_2 0.052(2) 0.031(2) 0.058(2) -0.0064(16) -0.0043(17) -0.0174(18)
C18_2 0.052(4) 0.046(3) 0.067(3) -0.021(3) 0.008(3) -0.026(3)
C21_2 0.029(3) 0.028(3) 0.025(2) -0.0003(19) -0.0045(19) -0.010(2)
C22_2 0.036(3) 0.028(3) 0.032(2) -0.004(2) -0.003(2) -0.012(2)
C23_2 0.030(3) 0.037(3) 0.039(3) -0.003(2) 0.003(2) -0.010(2)
C24_2 0.039(3) 0.037(3) 0.025(2) -0.004(2) -0.002(2) -0.004(3)
C25_2 0.052(3) 0.032(3) 0.034(2) -0.009(2) -0.014(2) -0.009(3)
C26_2 0.030(3) 0.039(3) 0.035(2) -0.005(2) -0.004(2) -0.012(2)
O28_2 0.058(2) 0.053(2) 0.0366(18) -0.0204(17) 0.0029(17) -0.0005(19)
C28_2 0.080(5) 0.081(5) 0.051(3) -0.035(3) -0.012(3) 0.008(4)
C31_2 0.025(3) 0.032(3) 0.026(2) -0.0071(19) 0.0022(18) -0.011(2)
C32_2 0.025(3) 0.032(3) 0.036(2) -0.003(2) -0.003(2) -0.011(2)
C33_2 0.027(3) 0.032(3) 0.035(2) -0.003(2) -0.004(2) -0.007(2)
C34_2 0.036(3) 0.031(3) 0.030(2) -0.004(2) -0.005(2) -0.012(2)
C35_2 0.029(3) 0.037(3) 0.040(3) -0.003(2) 0.002(2) -0.017(2)
C36_2 0.014(2) 0.037(3) 0.040(2) -0.009(2) -0.0017(19) -0.008(2)
O38_2 0.045(2) 0.032(2) 0.062(2) 0.0017(16) -0.0068(17) -0.0137(18)
C38_2 0.063(4) 0.039(3) 0.070(4) 0.001(3) -0.004(3) -0.003(3)
C41_2 0.026(3) 0.026(3) 0.033(2) -0.0051(19) 0.000(2) -0.005(2)
C42_2 0.039(3) 0.046(3) 0.029(2) -0.001(2) -0.001(2) -0.013(3)
C43_2 0.047(3) 0.061(4) 0.035(3) -0.001(2) -0.007(2) -0.006(3)
C44_2 0.061(4) 0.052(4) 0.030(3) 0.009(2) -0.003(3) 0.008(3)
C45_2 0.055(4) 0.054(4) 0.042(3) 0.012(3) 0.018(3) -0.001(3)
C46_2 0.030(3) 0.039(3) 0.049(3) 0.007(2) 0.001(2) -0.008(2)
O48_2 0.088(3) 0.102(3) 0.0266(19) 0.014(2) 0.0034(19) 0.007(3)
C48_2 0.114(6) 0.129(6) 0.036(3) 0.024(4) 0.030(4) 0.023(5)
C51_2 0.028(3) 0.028(3) 0.029(2) 0.0014(19) -0.0021(19) -0.013(2)
C52_2 0.037(3) 0.031(3) 0.042(3) -0.005(2) -0.006(2) -0.008(2)
C53_2 0.025(3) 0.042(3) 0.052(3) -0.001(3) 0.002(2) -0.005(3)
C54_2 0.048(4) 0.027(3) 0.037(3) -0.003(2) 0.009(2) 0.001(3)
C55_2 0.059(4) 0.035(3) 0.038(3) -0.012(2) 0.003(2) -0.017(3)
C56_2 0.039(3) 0.040(3) 0.036(2) -0.009(2) -0.001(2) -0.016(3)
O58_2 0.064(3) 0.049(2) 0.051(2) -0.0159(19) 0.0167(19) 0.007(2)
C58_2 0.115(6) 0.069(5) 0.052(4) -0.031(3) 0.006(4) 0.010(4)
C61_2 0.016(2) 0.024(3) 0.033(2) -0.003(2) -0.0010(18) -0.006(2)
C62_2 0.035(3) 0.033(3) 0.037(3) -0.011(2) -0.003(2) -0.013(2)
C63_2 0.036(3) 0.028(3) 0.038(3) -0.003(2) -0.002(2) -0.009(2)
C64_2 0.029(3) 0.042(3) 0.037(3) -0.001(2) -0.009(2) -0.016(2)
C65_2 0.035(3) 0.036(3) 0.035(2) -0.010(2) -0.002(2) -0.018(2)
C66_2 0.021(3) 0.029(3) 0.036(2) -0.007(2) -0.0017(19) -0.007(2)
O68_2 0.067(2) 0.049(2) 0.0341(17) 0.0010(16) -0.0216(16) -0.0223(19)
C68_2 0.120(6) 0.073(4) 0.040(3) -0.008(3) -0.038(3) -0.023(4)

loop_
_atom_type_symbol
_atom_type_description
_atom_type_scat_dispersion_real
_atom_type_scat_dispersion_imag
_atom_type_scat_source
C C 0.0033 0.0016 'International Tables Vol C Tables 4.2.6.8 and 6.1.1.4'
H H 0.0000 0.0000 'International Tables Vol C Tables 4.2.6.8 and 6.1.1.4'
O O 0.0106 0.0060 'International Tables Vol C Tables 4.2.6.8 and 6.1.1.4'
Cl Cl 0.1484 0.1585 'International Tables Vol C Tables 4.2.6.8 and 6.1.1.4'

loop_
_geom_angle_atom_site_label_1
_geom_angle_atom_site_label_2
_geom_angle_atom_site_label_3
_geom_angle
_geom_angle_site_symmetry_1
_geom_angle_site_symmetry_3
C2_1 C1_1 C11_1 122.9(3) . .
C2_1 C1_1 C21_1 121.4(3) . .
C11_1 C1_1 C21_1 115.7(3) . .
C1_1 C2_1 C31_1 123.7(3) . .
C1_1 C2_1 C3_1 121.8(3) . .
C31_1 C2_1 C3_1 114.5(3) . .
C4_1 C3_1 C41_1 124.2(4) . .
C4_1 C3_1 C2_1 121.9(4) . .
C41_1 C3_1 C2_1 113.9(4) . .
C3_1 C4_1 C61_1 122.6(3) . .
C3_1 C4_1 C51_1 121.9(4) . .
C61_1 C4_1 C51_1 115.5(4) . .
C16_1 C11_1 C12_1 117.0(4) . .
C16_1 C11_1 C1_1 121.1(3) . .
C12_1 C11_1 C1_1 121.9(4) . .
C13_1 C12_1 C11_1 121.7(4) . .
C13_1 C12_1 H12_1 119.1 . .
C11_1 C12_1 H12_1 119.1 . .
C12_1 C13_1 C14_1 120.2(4) . .
C12_1 C13_1 H13_1 119.9 . .
C14_1 C13_1 H13_1 119.9 . .
O18_1 C14_1 C13_1 124.9(4) . .
O18_1 C14_1 C15_1 116.2(4) . .
C13_1 C14_1 C15_1 118.8(4) . .
C16_1 C15_1 C14_1 120.4(4) . .
C16_1 C15_1 H15_1 119.8 . .
C14_1 C15_1 H15_1 119.8 . .
C15_1 C16_1 C11_1 121.7(4) . .
C15_1 C16_1 H16_1 119.2 . .
C11_1 C16_1 H16_1 119.2 . .
C14_1 O18_1 C18_1 116.5(3) . .
O18_1 C18_1 H18A_1 109.5 . .
O18_1 C18_1 H18B_1 109.5 . .
H18A_1 C18_1 H18B_1 109.5 . .
O18_1 C18_1 H18C_1 109.5 . .
H18A_1 C18_1 H18C_1 109.5 . .
H18B_1 C18_1 H18C_1 109.5 . .
C22_1 C21_1 C26_1 117.3(4) . .
C22_1 C21_1 C1_1 121.3(3) . .
C26_1 C21_1 C1_1 121.4(4) . .
C21_1 C22_1 C23_1 122.2(4) . .
C21_1 C22_1 H22_1 118.9 . .
C23_1 C22_1 H22_1 118.9 . .
C24_1 C23_1 C22_1 119.2(4) . .
C24_1 C23_1 H23_1 120.4 . .
C22_1 C23_1 H23_1 120.4 . .
C23_1 C24_1 C25_1 120.1(4) . .
C23_1 C24_1 O28_1 125.1(4) . .
C25_1 C24_1 O28_1 114.9(4) . .
C24_1 C25_1 C26_1 119.9(4) . .
C24_1 C25_1 H25_1 120.1 . .
C26_1 C25_1 H25_1 120.1 . .
C25_1 C26_1 C21_1 121.3(4) . .
C25_1 C26_1 H26_1 119.3 . .
C21_1 C26_1 H26_1 119.3 . .
C24_1 O28_1 C28_1 117.5(3) . .
O28_1 C28_1 H28A_1 109.5 . .
O28_1 C28_1 H28B_1 109.5 . .
H28A_1 C28_1 H28B_1 109.5 . .
O28_1 C28_1 H28C_1 109.5 . .
H28A_1 C28_1 H28C_1 109.5 . .
H28B_1 C28_1 H28C_1 109.5 . .
C32_1 C31_1 C36_1 117.1(4) . .
C32_1 C31_1 C2_1 122.7(4) . .
C36_1 C31_1 C2_1 120.2(4) . .
C31_1 C32_1 C33_1 121.4(5) . .
C31_1 C32_1 H32_1 119.3 . .
C33_1 C32_1 H32_1 119.3 . .
C34_1 C33_1 C32_1 120.0(5) . .
C34_1 C33_1 H33_1 120.0 . .
C32_1 C33_1 H33_1 120.0 . .
C35_1 C34_1 C33_1 119.6(5) . .
C35_1 C34_1 O38_1 121.2(6) . .
C33_1 C34_1 O38_1 119.2(6) . .
C34_1 C35_1 C36_1 120.1(5) . .
C34_1 C35_1 H35_1 120.0 . .
C36_1 C35_1 H35_1 120.0 . .
C35_1 C36_1 C31_1 121.7(5) . .
C35_1 C36_1 H36_1 119.2 . .
C31_1 C36_1 H36_1 119.2 . .
C34_1 O38_1 C38_1a 118.2(6) . .
C34_1 O38_1 C38B_1b 114.8(6) . .
O38_1 C38_1a C38_1a 175.2(10) . 2_677
O38_1 C38_1a H38A_1a 109.5 . .
C38_1a C38_1a H38A_1a 71.3 2_677 .
O38_1 C38_1a H38B_1a 109.5 . .
C38_1a C38_1a H38B_1a 74.3 2_677 .
H38A_1a C38_1a H38B_1a 109.5 . .
O38_1 C38_1a H38C_1a 109.5 . .
C38_1a C38_1a H38C_1a 66.1 2_677 .
H38A_1a C38_1a H38C_1a 109.5 . .
H38B_1a C38_1a H38C_1a 109.5 . .
O38_1 C38B_1b H38D_1b 109.5 . .
O38_1 C38B_1b H38E_1b 109.5 . .
H38D_1b C38B_1b H38E_1b 109.5 . .
O38_1 C38B_1b H38F_1b 109.5 . .
H38D_1b C38B_1b H38F_1b 109.5 . .
H38E_1b C38B_1b H38F_1b 109.5 . .
C46_1 C41_1 C42_1 116.5(4) . .
C46_1 C41_1 C3_1 121.1(4) . .
C42_1 C41_1 C3_1 122.2(4) . .
C43_1 C42_1 C41_1 122.5(4) . .
C43_1 C42_1 H42_1 118.7 . .
C41_1 C42_1 H42_1 118.7 . .
C42_1 C43_1 C44_1 119.3(4) . .
C42_1 C43_1 H43_1 120.3 . .
C44_1 C43_1 H43_1 120.3 . .
O48_1 C44_1 C45_1 124.6(4) . .
O48_1 C44_1 C43_1 115.3(4) . .
C45_1 C44_1 C43_1 120.0(4) . .
C44_1 C45_1 C46_1 119.2(4) . .
C44_1 C45_1 H45_1 120.4 . .
C46_1 C45_1 H45_1 120.4 . .
C41_1 C46_1 C45_1 122.4(4) . .
C41_1 C46_1 H46_1 118.8 . .
C45_1 C46_1 H46_1 118.8 . .
C44_1 O48_1 C48_1 116.0(4) . .
O48_1 C48_1 H48A_1 109.5 . .
O48_1 C48_1 H48B_1 109.5 . .
H48A_1 C48_1 H48B_1 109.5 . .
O48_1 C48_1 H48C_1 109.5 . .
H48A_1 C48_1 H48C_1 109.5 . .
H48B_1 C48_1 H48C_1 109.5 . .
C56_1 C51_1 C52_1 117.5(3) . .
C56_1 C51_1 C4_1 120.9(4) . .
C52_1 C51_1 C4_1 121.6(4) . .
C53_1 C52_1 C51_1 121.2(4) . .
C53_1 C52_1 H52_1 119.4 . .
C51_1 C52_1 H52_1 119.4 . .
C52_1 C53_1 C54_1 120.4(4) . .
C52_1 C53_1 H53_1 119.8 . .
C54_1 C53_1 H53_1 119.8 . .
O58_1 C54_1 C55_1 125.2(4) . .
O58_1 C54_1 C53_1 115.2(4) . .
C55_1 C54_1 C53_1 119.6(4) . .
C54_1 C55_1 C56_1 119.7(4) . .
C54_1 C55_1 H55_1 120.1 . .
C56_1 C55_1 H55_1 120.1 . .
C51_1 C56_1 C55_1 121.5(4) . .
C51_1 C56_1 H56_1 119.2 . .
C55_1 C56_1 H56_1 119.2 . .
C54_1 O58_1 C58_1 117.3(4) . .
O58_1 C58_1 H58A_1 109.5 . .
O58_1 C58_1 H58B_1 109.5 . .
H58A_1 C58_1 H58B_1 109.5 . .
O58_1 C58_1 H58C_1 109.5 . .
H58A_1 C58_1 H58C_1 109.5 . .
H58B_1 C58_1 H58C_1 109.5 . .
C66_1 C61_1 C62_1 116.9(4) . .
C66_1 C61_1 C4_1 121.8(4) . .
C62_1 C61_1 C4_1 121.3(4) . .
C63_1 C62_1 C61_1 122.0(4) . .
C63_1 C62_1 H62_1 119.0 . .
C61_1 C62_1 H62_1 119.0 . .
C62_1 C63_1 C64_1 119.3(4) . .
C62_1 C63_1 H63_1 120.4 . .
C64_1 C63_1 H63_1 120.4 . .
C65_1 C64_1 C63_1 120.7(5) . .
C65_1 C64_1 O68_1 124.0(4) . .
C63_1 C64_1 O68_1 115.3(5) . .
C64_1 C65_1 C66_1 119.7(4) . .
C64_1 C65_1 H65_1 120.2 . .
C66_1 C65_1 H65_1 120.2 . .
C65_1 C66_1 C61_1 121.5(4) . .
C65_1 C66_1 H66_1 119.3 . .
C61_1 C66_1 H66_1 119.3 . .
C64_1 O68_1 C68_1 115.7(4) . .
O68_1 C68_1 H68A_1 109.5 . .
O68_1 C68_1 H68B_1 109.5 . .
H68A_1 C68_1 H68B_1 109.5 . .
O68_1 C68_1 H68C_1 109.5 . .
H68A_1 C68_1 H68C_1 109.5 . .
H68B_1 C68_1 H68C_1 109.5 . .
C2_2 C1_2 C11_2 123.8(4) . .
C2_2 C1_2 C21_2 122.1(4) . .
C11_2 C1_2 C21_2 114.1(3) . .
C1_2 C2_2 C31_2 123.1(4) . .
C1_2 C2_2 C3_2 122.7(4) . .
C31_2 C2_2 C3_2 114.1(3) . .
C4_2 C3_2 C41_2 121.9(4) . .
C4_2 C3_2 C2_2 123.1(3) . .
C41_2 C3_2 C2_2 115.0(4) . .
C3_2 C4_2 C61_2 124.4(4) . .
C3_2 C4_2 C51_2 121.2(3) . .
C61_2 C4_2 C51_2 114.4(4) . .
C12_2 C11_2 C16_2 116.8(4) . .
C12_2 C11_2 C1_2 121.9(4) . .
C16_2 C11_2 C1_2 121.2(4) . .
C13_2 C12_2 C11_2 122.2(4) . .
C13_2 C12_2 H12_2 118.9 . .
C11_2 C12_2 H12_2 118.9 . .
C12_2 C13_2 C14_2 119.8(4) . .
C12_2 C13_2 H13_2 120.1 . .
C14_2 C13_2 H13_2 120.1 . .
O18_2 C14_2 C13_2 124.6(4) . .
O18_2 C14_2 C15_2 116.5(4) . .
C13_2 C14_2 C15_2 118.9(4) . .
C16_2 C15_2 C14_2 120.6(4) . .
C16_2 C15_2 H15_2 119.7 . .
C14_2 C15_2 H15_2 119.7 . .
C15_2 C16_2 C11_2 121.6(4) . .
C15_2 C16_2 H16_2 119.2 . .
C11_2 C16_2 H16_2 119.2 . .
C14_2 O18_2 C18_2 117.0(3) . .
O18_2 C18_2 H18A_2 109.5 . .
O18_2 C18_2 H18B_2 109.5 . .
H18A_2 C18_2 H18B_2 109.5 . .
O18_2 C18_2 H18C_2 109.5 . .
H18A_2 C18_2 H18C_2 109.5 . .
H18B_2 C18_2 H18C_2 109.5 . .
C22_2 C21_2 C26_2 116.5(4) . .
C22_2 C21_2 C1_2 121.4(4) . .
C26_2 C21_2 C1_2 122.1(4) . .
C21_2 C22_2 C23_2 122.3(4) . .
C21_2 C22_2 H22_2 118.8 . .
C23_2 C22_2 H22_2 118.8 . .
C24_2 C23_2 C22_2 119.6(4) . .
C24_2 C23_2 H23_2 120.2 . .
C22_2 C23_2 H23_2 120.2 . .
C23_2 C24_2 O28_2 115.3(4) . .
C23_2 C24_2 C25_2 120.5(4) . .
O28_2 C24_2 C25_2 124.2(4) . .
C24_2 C25_2 C26_2 118.5(4) . .
C24_2 C25_2 H25_2 120.7 . .
C26_2 C25_2 H25_2 120.7 . .
C21_2 C26_2 C25_2 122.5(4) . .
C21_2 C26_2 H26_2 118.7 . .
C25_2 C26_2 H26_2 118.7 . .
C24_2 O28_2 C28_2 118.2(4) . .
O28_2 C28_2 H28A_2 109.5 . .
O28_2 C28_2 H28B_2 109.5 . .
H28A_2 C28_2 H28B_2 109.5 . .
O28_2 C28_2 H28C_2 109.5 . .
H28A_2 C28_2 H28C_2 109.5 . .
H28B_2 C28_2 H28C_2 109.5 . .
C32_2 C31_2 C36_2 116.4(4) . .
C32_2 C31_2 C2_2 121.4(4) . .
C36_2 C31_2 C2_2 122.1(4) . .
C33_2 C32_2 C31_2 123.2(4) . .
C33_2 C32_2 H32_2 118.4 . .
C31_2 C32_2 H32_2 118.4 . .
C32_2 C33_2 C34_2 118.9(4) . .
C32_2 C33_2 H33_2 120.6 . .
C34_2 C33_2 H33_2 120.6 . .
O38_2 C34_2 C35_2 116.0(4) . .
O38_2 C34_2 C33_2 124.1(4) . .
C35_2 C34_2 C33_2 119.9(4) . .
C36_2 C35_2 C34_2 119.7(4) . .
C36_2 C35_2 H35_2 120.1 . .
C34_2 C35_2 H35_2 120.1 . .
C35_2 C36_2 C31_2 121.9(4) . .
C35_2 C36_2 H36_2 119.1 . .
C31_2 C36_2 H36_2 119.1 . .
C34_2 O38_2 C38_2 117.2(4) . .
O38_2 C38_2 H38A_2 109.5 . .
O38_2 C38_2 H38B_2 109.5 . .
H38A_2 C38_2 H38B_2 109.5 . .
O38_2 C38_2 H38C_2 109.5 . .
H38A_2 C38_2 H38C_2 109.5 . .
H38B_2 C38_2 H38C_2 109.5 . .
C42_2 C41_2 C46_2 116.6(4) . .
C42_2 C41_2 C3_2 121.8(4) . .
C46_2 C41_2 C3_2 121.5(4) . .
C43_2 C42_2 C41_2 121.8(4) . .
C43_2 C42_2 H42_2 119.1 . .
C41_2 C42_2 H42_2 119.1 . .
C44_2 C43_2 C42_2 120.2(5) . .
C44_2 C43_2 H43_2 119.9 . .
C42_2 C43_2 H43_2 119.9 . .
C45_2 C44_2 C43_2 119.9(4) . .
C45_2 C44_2 O48_2 124.8(5) . .
C43_2 C44_2 O48_2 115.3(5) . .
C44_2 C45_2 C46_2 119.8(5) . .
C44_2 C45_2 H45_2 120.1 . .
C46_2 C45_2 H45_2 120.1 . .
C45_2 C46_2 C41_2 121.6(5) . .
C45_2 C46_2 H46_2 119.2 . .
C41_2 C46_2 H46_2 119.2 . .
C44_2 O48_2 C48_2 116.8(5) . .
O48_2 C48_2 H48A_2 109.5 . .
O48_2 C48_2 H48B_2 109.5 . .
H48A_2 C48_2 H48B_2 109.5 . .
O48_2 C48_2 H48C_2 109.5 . .
H48A_2 C48_2 H48C_2 109.5 . .
H48B_2 C48_2 H48C_2 109.5 . .
C56_2 C51_2 C52_2 117.3(4) . .
C56_2 C51_2 C4_2 121.4(4) . .
C52_2 C51_2 C4_2 121.2(4) . .
C53_2 C52_2 C51_2 121.0(4) . .
C53_2 C52_2 H52_2 119.5 . .
C51_2 C52_2 H52_2 119.5 . .
C54_2 C53_2 C52_2 120.4(4) . .
C54_2 C53_2 H53_2 119.8 . .
C52_2 C53_2 H53_2 119.8 . .
C55_2 C54_2 C53_2 119.5(4) . .
C55_2 C54_2 O58_2 124.8(5) . .
C53_2 C54_2 O58_2 115.7(5) . .
C54_2 C55_2 C56_2 120.3(5) . .
C54_2 C55_2 H55_2 119.9 . .
C56_2 C55_2 H55_2 119.9 . .
C55_2 C56_2 C51_2 121.5(4) . .
C55_2 C56_2 H56_2 119.2 . .
C51_2 C56_2 H56_2 119.2 . .
C54_2 O58_2 C58_2 117.0(4) . .
O58_2 C58_2 H58A_2 109.5 . .
O58_2 C58_2 H58B_2 109.5 . .
H58A_2 C58_2 H58B_2 109.5 . .
O58_2 C58_2 H58C_2 109.5 . .
H58A_2 C58_2 H58C_2 109.5 . .
H58B_2 C58_2 H58C_2 109.5 . .
C66_2 C61_2 C62_2 117.4(4) . .
C66_2 C61_2 C4_2 123.0(4) . .
C62_2 C61_2 C4_2 119.6(4) . .
C63_2 C62_2 C61_2 121.0(4) . .
C63_2 C62_2 H62_2 119.5 . .
C61_2 C62_2 H62_2 119.5 . .
C64_2 C63_2 C62_2 120.3(4) . .
C64_2 C63_2 H63_2 119.9 . .
C62_2 C63_2 H63_2 119.9 . .
C63_2 C64_2 O68_2 115.5(4) . .
C63_2 C64_2 C65_2 120.1(4) . .
O68_2 C64_2 C65_2 124.4(4) . .
C64_2 C65_2 C66_2 118.9(4) . .
C64_2 C65_2 H65_2 120.5 . .
C66_2 C65_2 H65_2 120.5 . .
C61_2 C66_2 C65_2 122.3(4) . .
C61_2 C66_2 H66_2 118.8 . .
C65_2 C66_2 H66_2 118.8 . .
C64_2 O68_2 C68_2 117.4(4) . .
O68_2 C68_2 H68A_2 109.5 . .
O68_2 C68_2 H68B_2 109.5 . .
H68A_2 C68_2 H68B_2 109.5 . .
O68_2 C68_2 H68C_2 109.5 . .
H68A_2 C68_2 H68C_2 109.5 . .
H68B_2 C68_2 H68C_2 109.5 . .
Cl2B_b C72 Cl1 142(3) . .
Cl1 C72 Cl2_a 119.3(19) . .

loop_
_geom_bond_atom_site_label_1
_geom_bond_atom_site_label_2
_geom_bond_distance
_geom_bond_site_symmetry_2
C1_1 C2_1 1.363(5) .
C1_1 C11_1 1.485(5) .
C1_1 C21_1 1.492(5) .
C2_1 C31_1 1.501(5) .
C2_1 C3_1 1.503(5) .
C3_1 C4_1 1.354(5) .
C3_1 C41_1 1.490(6) .
C4_1 C61_1 1.478(5) .
C4_1 C51_1 1.499(5) .
C11_1 C16_1 1.388(5) .
C11_1 C12_1 1.400(5) .
C12_1 C13_1 1.382(5) .
C12_1 H12_1 0.9500 .
C13_1 C14_1 1.384(5) .
C13_1 H13_1 0.9500 .
C14_1 O18_1 1.367(5) .
C14_1 C15_1 1.393(5) .
C15_1 C16_1 1.381(5) .
C15_1 H15_1 0.9500 .
C16_1 H16_1 0.9500 .
O18_1 C18_1 1.428(5) .
C18_1 H18A_1 0.9800 .
C18_1 H18B_1 0.9800 .
C18_1 H18C_1 0.9800 .
C21_1 C22_1 1.376(5) .
C21_1 C26_1 1.391(5) .
C22_1 C23_1 1.389(5) .
C22_1 H22_1 0.9500 .
C23_1 C24_1 1.374(5) .
C23_1 H23_1 0.9500 .
C24_1 C25_1 1.378(6) .
C24_1 O28_1 1.381(4) .
C25_1 C26_1 1.383(5) .
C25_1 H25_1 0.9500 .
C26_1 H26_1 0.9500 .
O28_1 C28_1 1.429(5) .
C28_1 H28A_1 0.9800 .
C28_1 H28B_1 0.9800 .
C28_1 H28C_1 0.9800 .
C31_1 C32_1 1.383(6) .
C31_1 C36_1 1.386(6) .
C32_1 C33_1 1.387(7) .
C32_1 H32_1 0.9500 .
C33_1 C34_1 1.375(8) .
C33_1 H33_1 0.9500 .
C34_1 C35_1 1.368(7) .
C34_1 O38_1 1.380(6) .
C35_1 C36_1 1.382(6) .
C35_1 H35_1 0.9500 .
C36_1 H36_1 0.9500 .
O38_1 C38_1a 1.560(11) .
O38_1 C38B_1b 1.570(12) .
C38_1a C38_1a 2.03(2) 2_677
C38_1a H38A_1a 0.9800 .
C38_1a H38B_1a 0.9800 .
C38_1a H38C_1a 0.9800 .
C38B_1b H38D_1b 0.9800 .
C38B_1b H38E_1b 0.9800 .
C38B_1b H38F_1b 0.9800 .
C41_1 C46_1 1.384(5) .
C41_1 C42_1 1.388(6) .
C42_1 C43_1 1.374(6) .
C42_1 H42_1 0.9500 .
C43_1 C44_1 1.387(6) .
C43_1 H43_1 0.9500 .
C44_1 O48_1 1.374(5) .
C44_1 C45_1 1.375(6) .
C45_1 C46_1 1.388(5) .
C45_1 H45_1 0.9500 .
C46_1 H46_1 0.9500 .
O48_1 C48_1 1.426(5) .
C48_1 H48A_1 0.9800 .
C48_1 H48B_1 0.9800 .
C48_1 H48C_1 0.9800 .
C51_1 C56_1 1.386(5) .
C51_1 C52_1 1.396(5) .
C52_1 C53_1 1.371(5) .
C52_1 H52_1 0.9500 .
C53_1 C54_1 1.385(6) .
C53_1 H53_1 0.9500 .
C54_1 O58_1 1.368(5) .
C54_1 C55_1 1.376(6) .
C55_1 C56_1 1.388(5) .
C55_1 H55_1 0.9500 .
C56_1 H56_1 0.9500 .
O58_1 C58_1 1.430(5) .
C58_1 H58A_1 0.9800 .
C58_1 H58B_1 0.9800 .
C58_1 H58C_1 0.9800 .
C61_1 C66_1 1.400(5) .
C61_1 C62_1 1.400(5) .
C62_1 C63_1 1.373(6) .
C62_1 H62_1 0.9500 .
C63_1 C64_1 1.387(6) .
C63_1 H63_1 0.9500 .
C64_1 C65_1 1.367(6) .
C64_1 O68_1 1.392(5) .
C65_1 C66_1 1.387(6) .
C65_1 H65_1 0.9500 .
C66_1 H66_1 0.9500 .
O68_1 C68_1 1.436(6) .
C68_1 H68A_1 0.9800 .
C68_1 H68B_1 0.9800 .
C68_1 H68C_1 0.9800 .
C1_2 C2_2 1.357(5) .
C1_2 C11_2 1.483(5) .
C1_2 C21_2 1.493(5) .
C2_2 C31_2 1.492(5) .
C2_2 C3_2 1.502(5) .
C3_2 C4_2 1.359(5) .
C3_2 C41_2 1.492(5) .
C4_2 C61_2 1.489(5) .
C4_2 C51_2 1.493(5) .
C11_2 C12_2 1.388(5) .
C11_2 C16_2 1.394(5) .
C12_2 C13_2 1.381(5) .
C12_2 H12_2 0.9500 .
C13_2 C14_2 1.383(5) .
C13_2 H13_2 0.9500 .
C14_2 O18_2 1.379(5) .
C14_2 C15_2 1.388(6) .
C15_2 C16_2 1.372(5) .
C15_2 H15_2 0.9500 .
C16_2 H16_2 0.9500 .
O18_2 C18_2 1.429(5) .
C18_2 H18A_2 0.9800 .
C18_2 H18B_2 0.9800 .
C18_2 H18C_2 0.9800 .
C21_2 C22_2 1.385(5) .
C21_2 C26_2 1.391(5) .
C22_2 C23_2 1.390(5) .
C22_2 H22_2 0.9500 .
C23_2 C24_2 1.373(6) .
C23_2 H23_2 0.9500 .
C24_2 O28_2 1.376(5) .
C24_2 C25_2 1.383(6) .
C25_2 C26_2 1.400(6) .
C25_2 H25_2 0.9500 .
C26_2 H26_2 0.9500 .
O28_2 C28_2 1.426(6) .
C28_2 H28A_2 0.9800 .
C28_2 H28B_2 0.9800 .
C28_2 H28C_2 0.9800 .
C31_2 C32_2 1.387(5) .
C31_2 C36_2 1.391(5) .
C32_2 C33_2 1.368(5) .
C32_2 H32_2 0.9500 .
C33_2 C34_2 1.387(5) .
C33_2 H33_2 0.9500 .
C34_2 O38_2 1.381(5) .
C34_2 C35_2 1.384(6) .
C35_2 C36_2 1.378(6) .
C35_2 H35_2 0.9500 .
C36_2 H36_2 0.9500 .
O38_2 C38_2 1.422(5) .
C38_2 H38A_2 0.9800 .
C38_2 H38B_2 0.9800 .
C38_2 H38C_2 0.9800 .
C41_2 C42_2 1.392(6) .
C41_2 C46_2 1.393(5) .
C42_2 C43_2 1.378(6) .
C42_2 H42_2 0.9500 .
C43_2 C44_2 1.371(7) .
C43_2 H43_2 0.9500 .
C44_2 C45_2 1.369(7) .
C44_2 O48_2 1.385(5) .
C45_2 C46_2 1.391(6) .
C45_2 H45_2 0.9500 .
C46_2 H46_2 0.9500 .
O48_2 C48_2 1.427(6) .
C48_2 H48A_2 0.9800 .
C48_2 H48B_2 0.9800 .
C48_2 H48C_2 0.9800 .
C51_2 C56_2 1.383(5) .
C51_2 C52_2 1.398(6) .
C52_2 C53_2 1.381(6) .
C52_2 H52_2 0.9500 .
C53_2 C54_2 1.373(6) .
C53_2 H53_2 0.9500 .
C54_2 C55_2 1.373(6) .
C54_2 O58_2 1.375(5) .
C55_2 C56_2 1.380(6) .
C55_2 H55_2 0.9500 .
C56_2 H56_2 0.9500 .
O58_2 C58_2 1.424(6) .
C58_2 H58A_2 0.9800 .
C58_2 H58B_2 0.9800 .
C58_2 H58C_2 0.9800 .
C61_2 C66_2 1.381(5) .
C61_2 C62_2 1.396(5) .
C62_2 C63_2 1.387(5) .
C62_2 H62_2 0.9500 .
C63_2 C64_2 1.372(6) .
C63_2 H63_2 0.9500 .
C64_2 O68_2 1.375(5) .
C64_2 C65_2 1.386(6) .
C65_2 C66_2 1.389(5) .
C65_2 H65_2 0.9500 .
C66_2 H66_2 0.9500 .
O68_2 C68_2 1.428(5) .
C68_2 H68A_2 0.9800 .
C68_2 H68B_2 0.9800 .
C68_2 H68C_2 0.9800 .
O70 C71 1.51(4) .
C72 Cl2B_b 1.23(3) .
C72 Cl1 1.566(18) .
C72 Cl2_a 1.580(18) .

loop_
_geom_torsion_atom_site_label_1
_geom_torsion_atom_site_label_2
_geom_torsion_atom_site_label_3
_geom_torsion_atom_site_label_4
_geom_torsion
C11_1 C1_1 C2_1 C31_1 171.8(4)
C21_1 C1_1 C2_1 C31_1 -11.8(6)
C11_1 C1_1 C2_1 C3_1 -5.5(6)
C21_1 C1_1 C2_1 C3_1 170.9(4)
C1_1 C2_1 C3_1 C4_1 -55.5(6)
C31_1 C2_1 C3_1 C4_1 126.9(4)
C1_1 C2_1 C3_1 C41_1 126.1(4)
C31_1 C2_1 C3_1 C41_1 -51.4(5)
C41_1 C3_1 C4_1 C61_1 166.4(4)
C2_1 C3_1 C4_1 C61_1 -11.8(6)
C41_1 C3_1 C4_1 C51_1 -15.0(6)
C2_1 C3_1 C4_1 C51_1 166.8(4)
C2_1 C1_1 C11_1 C16_1 135.8(4)
C21_1 C1_1 C11_1 C16_1 -40.8(5)
C2_1 C1_1 C11_1 C12_1 -43.0(6)
C21_1 C1_1 C11_1 C12_1 140.5(4)
C16_1 C11_1 C12_1 C13_1 -2.8(6)
C1_1 C11_1 C12_1 C13_1 176.1(4)
C11_1 C12_1 C13_1 C14_1 -0.7(6)
C12_1 C13_1 C14_1 O18_1 -178.1(4)
C12_1 C13_1 C14_1 C15_1 3.6(6)
O18_1 C14_1 C15_1 C16_1 178.6(4)
C13_1 C14_1 C15_1 C16_1 -3.0(6)
C14_1 C15_1 C16_1 C11_1 -0.6(6)
C12_1 C11_1 C16_1 C15_1 3.4(6)
C1_1 C11_1 C16_1 C15_1 -175.4(4)
C13_1 C14_1 O18_1 C18_1 -3.0(6)
C15_1 C14_1 O18_1 C18_1 175.3(4)
C2_1 C1_1 C21_1 C22_1 131.2(4)
C11_1 C1_1 C21_1 C22_1 -52.2(5)
C2_1 C1_1 C21_1 C26_1 -47.8(6)
C11_1 C1_1 C21_1 C26_1 128.9(4)
C26_1 C21_1 C22_1 C23_1 1.6(6)
C1_1 C21_1 C22_1 C23_1 -177.4(4)
C21_1 C22_1 C23_1 C24_1 -1.5(7)
C22_1 C23_1 C24_1 C25_1 0.8(7)
C22_1 C23_1 C24_1 O28_1 -179.3(4)
C23_1 C24_1 C25_1 C26_1 -0.2(7)
O28_1 C24_1 C25_1 C26_1 179.8(4)
C24_1 C25_1 C26_1 C21_1 0.3(7)
C22_1 C21_1 C26_1 C25_1 -1.0(7)
C1_1 C21_1 C26_1 C25_1 178.0(4)
C23_1 C24_1 O28_1 C28_1 -10.0(7)
C25_1 C24_1 O28_1 C28_1 169.9(4)
C1_1 C2_1 C31_1 C32_1 -39.4(7)
C3_1 C2_1 C31_1 C32_1 138.1(4)
C1_1 C2_1 C31_1 C36_1 142.2(4)
C3_1 C2_1 C31_1 C36_1 -40.3(6)
C36_1 C31_1 C32_1 C33_1 -3.4(7)
C2_1 C31_1 C32_1 C33_1 178.2(4)
C31_1 C32_1 C33_1 C34_1 1.5(8)
C32_1 C33_1 C34_1 C35_1 0.9(9)
C32_1 C33_1 C34_1 O38_1 -177.9(5)
C33_1 C34_1 C35_1 C36_1 -1.1(8)
O38_1 C34_1 C35_1 C36_1 177.7(4)
C34_1 C35_1 C36_1 C31_1 -1.0(7)
C32_1 C31_1 C36_1 C35_1 3.2(7)
C2_1 C31_1 C36_1 C35_1 -178.4(4)
C35_1 C34_1 O38_1 C38_1a -0.8(8)
C33_1 C34_1 O38_1 C38_1a 177.9(6)
C35_1 C34_1 O38_1 C38B_1b -176.8(6)
C33_1 C34_1 O38_1 C38B_1b 2.0(8)
C4_1 C3_1 C41_1 C46_1 -43.9(6)
C2_1 C3_1 C41_1 C46_1 134.4(4)
C4_1 C3_1 C41_1 C42_1 140.6(4)
C2_1 C3_1 C41_1 C42_1 -41.1(5)
C46_1 C41_1 C42_1 C43_1 1.7(6)
C3_1 C41_1 C42_1 C43_1 177.4(4)
C41_1 C42_1 C43_1 C44_1 -1.5(6)
C42_1 C43_1 C44_1 O48_1 -178.6(4)
C42_1 C43_1 C44_1 C45_1 0.7(6)
O48_1 C44_1 C45_1 C46_1 178.9(4)
C43_1 C44_1 C45_1 C46_1 -0.4(6)
C42_1 C41_1 C46_1 C45_1 -1.3(6)
C3_1 C41_1 C46_1 C45_1 -177.1(4)
C44_1 C45_1 C46_1 C41_1 0.7(6)
C45_1 C44_1 O48_1 C48_1 -5.6(6)
C43_1 C44_1 O48_1 C48_1 173.7(4)
C3_1 C4_1 C51_1 C56_1 140.8(4)
C61_1 C4_1 C51_1 C56_1 -40.5(5)
C3_1 C4_1 C51_1 C52_1 -39.2(6)
C61_1 C4_1 C51_1 C52_1 139.5(4)
C56_1 C51_1 C52_1 C53_1 -2.5(6)
C4_1 C51_1 C52_1 C53_1 177.5(4)
C51_1 C52_1 C53_1 C54_1 0.2(6)
C52_1 C53_1 C54_1 O58_1 -178.0(4)
C52_1 C53_1 C54_1 C55_1 1.7(7)
O58_1 C54_1 C55_1 C56_1 178.5(4)
C53_1 C54_1 C55_1 C56_1 -1.1(7)
C52_1 C51_1 C56_1 C55_1 3.1(6)
C4_1 C51_1 C56_1 C55_1 -176.9(4)
C54_1 C55_1 C56_1 C51_1 -1.3(7)
C55_1 C54_1 O58_1 C58_1 -6.4(7)
C53_1 C54_1 O58_1 C58_1 173.3(4)
C3_1 C4_1 C61_1 C66_1 -50.8(6)
C51_1 C4_1 C61_1 C66_1 130.5(4)
C3_1 C4_1 C61_1 C62_1 132.0(4)
C51_1 C4_1 C61_1 C62_1 -46.7(5)
C66_1 C61_1 C62_1 C63_1 0.5(6)
C4_1 C61_1 C62_1 C63_1 177.8(4)
C61_1 C62_1 C63_1 C64_1 -1.8(6)
C62_1 C63_1 C64_1 C65_1 2.0(6)
C62_1 C63_1 C64_1 O68_1 -176.6(4)
C63_1 C64_1 C65_1 C66_1 -1.0(7)
O68_1 C64_1 C65_1 C66_1 177.5(4)
C64_1 C65_1 C66_1 C61_1 -0.4(6)
C62_1 C61_1 C66_1 C65_1 0.6(6)
C4_1 C61_1 C66_1 C65_1 -176.7(4)
C65_1 C64_1 O68_1 C68_1 -5.4(7)
C63_1 C64_1 O68_1 C68_1 173.2(5)
C11_2 C1_2 C2_2 C31_2 166.0(4)
C21_2 C1_2 C2_2 C31_2 -15.4(6)
C11_2 C1_2 C2_2 C3_2 -9.9(6)
C21_2 C1_2 C2_2 C3_2 168.7(4)
C1_2 C2_2 C3_2 C4_2 -52.6(6)
C31_2 C2_2 C3_2 C4_2 131.2(4)
C1_2 C2_2 C3_2 C41_2 128.3(4)
C31_2 C2_2 C3_2 C41_2 -47.9(5)
C41_2 C3_2 C4_2 C61_2 170.6(4)
C2_2 C3_2 C4_2 C61_2 -8.4(6)
C41_2 C3_2 C4_2 C51_2 -11.5(6)
C2_2 C3_2 C4_2 C51_2 169.4(4)
C2_2 C1_2 C11_2 C12_2 -46.8(6)
C21_2 C1_2 C11_2 C12_2 134.5(4)
C2_2 C1_2 C11_2 C16_2 137.0(4)
C21_2 C1_2 C11_2 C16_2 -41.7(5)
C16_2 C11_2 C12_2 C13_2 0.1(6)
C1_2 C11_2 C12_2 C13_2 -176.2(4)
C11_2 C12_2 C13_2 C14_2 1.6(6)
C12_2 C13_2 C14_2 O18_2 178.0(4)
C12_2 C13_2 C14_2 C15_2 -2.7(6)
O18_2 C14_2 C15_2 C16_2 -178.6(4)
C13_2 C14_2 C15_2 C16_2 2.1(6)
C14_2 C15_2 C16_2 C11_2 -0.3(7)
C12_2 C11_2 C16_2 C15_2 -0.8(6)
C1_2 C11_2 C16_2 C15_2 175.5(4)
C13_2 C14_2 O18_2 C18_2 -19.3(6)
C15_2 C14_2 O18_2 C18_2 161.4(4)
C2_2 C1_2 C21_2 C22_2 136.9(4)
C11_2 C1_2 C21_2 C22_2 -44.4(5)
C2_2 C1_2 C21_2 C26_2 -45.8(6)
C11_2 C1_2 C21_2 C26_2 132.9(4)
C26_2 C21_2 C22_2 C23_2 1.7(6)
C1_2 C21_2 C22_2 C23_2 179.2(4)
C21_2 C22_2 C23_2 C24_2 -1.0(6)
C22_2 C23_2 C24_2 O28_2 179.9(4)
C22_2 C23_2 C24_2 C25_2 -0.8(6)
C23_2 C24_2 C25_2 C26_2 1.6(6)
O28_2 C24_2 C25_2 C26_2 -179.2(4)
C22_2 C21_2 C26_2 C25_2 -0.9(6)
C1_2 C21_2 C26_2 C25_2 -178.3(4)
C24_2 C25_2 C26_2 C21_2 -0.8(6)
C23_2 C24_2 O28_2 C28_2 174.6(4)
C25_2 C24_2 O28_2 C28_2 -4.7(6)
C1_2 C2_2 C31_2 C32_2 -42.9(6)
C3_2 C2_2 C31_2 C32_2 133.3(4)
C1_2 C2_2 C31_2 C36_2 142.0(4)
C3_2 C2_2 C31_2 C36_2 -41.8(5)
C36_2 C31_2 C32_2 C33_2 -1.1(6)
C2_2 C31_2 C32_2 C33_2 -176.5(4)
C31_2 C32_2 C33_2 C34_2 0.5(6)
C32_2 C33_2 C34_2 O38_2 178.6(4)
C32_2 C33_2 C34_2 C35_2 -0.3(6)
O38_2 C34_2 C35_2 C36_2 -178.3(4)
C33_2 C34_2 C35_2 C36_2 0.6(6)
C34_2 C35_2 C36_2 C31_2 -1.2(6)
C32_2 C31_2 C36_2 C35_2 1.4(6)
C2_2 C31_2 C36_2 C35_2 176.8(4)
C35_2 C34_2 O38_2 C38_2 -177.5(4)
C33_2 C34_2 O38_2 C38_2 3.6(6)
C4_2 C3_2 C41_2 C42_2 137.1(4)
C2_2 C3_2 C41_2 C42_2 -43.8(6)
C4_2 C3_2 C41_2 C46_2 -46.3(6)
C2_2 C3_2 C41_2 C46_2 132.8(4)
C46_2 C41_2 C42_2 C43_2 3.8(7)
C3_2 C41_2 C42_2 C43_2 -179.4(4)
C41_2 C42_2 C43_2 C44_2 -2.1(8)
C42_2 C43_2 C44_2 C45_2 -0.8(8)
C42_2 C43_2 C44_2 O48_2 179.7(5)
C43_2 C44_2 C45_2 C46_2 1.7(8)
O48_2 C44_2 C45_2 C46_2 -178.9(5)
C44_2 C45_2 C46_2 C41_2 0.2(8)
C42_2 C41_2 C46_2 C45_2 -2.9(7)
C3_2 C41_2 C46_2 C45_2 -179.6(4)
C45_2 C44_2 O48_2 C48_2 10.3(8)
C43_2 C44_2 O48_2 C48_2 -170.2(5)
C3_2 C4_2 C51_2 C56_2 -58.5(5)
C61_2 C4_2 C51_2 C56_2 119.6(4)
C3_2 C4_2 C51_2 C52_2 123.8(4)
C61_2 C4_2 C51_2 C52_2 -58.1(5)
C56_2 C51_2 C52_2 C53_2 1.1(6)
C4_2 C51_2 C52_2 C53_2 178.9(4)
C51_2 C52_2 C53_2 C54_2 -0.8(6)
C52_2 C53_2 C54_2 C55_2 -0.2(7)
C52_2 C53_2 C54_2 O58_2 179.4(4)
C53_2 C54_2 C55_2 C56_2 0.9(7)
O58_2 C54_2 C55_2 C56_2 -178.7(4)
C54_2 C55_2 C56_2 C51_2 -0.6(7)
C52_2 C51_2 C56_2 C55_2 -0.4(6)
C4_2 C51_2 C56_2 C55_2 -178.2(4)
C55_2 C54_2 O58_2 C58_2 5.5(6)
C53_2 C54_2 O58_2 C58_2 -174.1(4)
C3_2 C4_2 C61_2 C66_2 -43.0(6)
C51_2 C4_2 C61_2 C66_2 139.0(4)
C3_2 C4_2 C61_2 C62_2 139.3(4)
C51_2 C4_2 C61_2 C62_2 -38.7(5)
C66_2 C61_2 C62_2 C63_2 -0.2(6)
C4_2 C61_2 C62_2 C63_2 177.6(4)
C61_2 C62_2 C63_2 C64_2 -0.7(6)
C62_2 C63_2 C64_2 O68_2 -176.3(4)
C62_2 C63_2 C64_2 C65_2 1.0(6)
C63_2 C64_2 C65_2 C66_2 -0.3(6)
O68_2 C64_2 C65_2 C66_2 176.7(4)
C62_2 C61_2 C66_2 C65_2 1.0(6)
C4_2 C61_2 C66_2 C65_2 -176.8(4)
C64_2 C65_2 C66_2 C61_2 -0.7(6)
C63_2 C64_2 O68_2 C68_2 -173.8(4)
C65_2 C64_2 O68_2 C68_2 9.0(6)
